data_2019351
loop_
_publ_author_name
'Diefenbach, U.'
'Stromburg, B.'
'Engelhardt, U.'

_publ_section_title
;
 Ein anorganischer Spirocyclus aus Cyclotriphosphazen und
 Phosphor(V)-Hydrazin-Heterocyclus mit Twist-Konformation
;
_journal_issue 4
_journal_name_full 'Acta Crystallographica Section C Crystal Structure Communications'
_journal_page_first 670
_journal_paper_doi 10.1107/S0108270194001447
_journal_volume 51
_journal_year 1995
_chemical_formula_sum 'C10 H17 Cl4 N7 O P4 S'
_chemical_formula_weight 549.06
_space_group_IT_number 2
_space_group_name_Hall '-P 1'
_space_group_name_H-M_alt 'P -1'
_symmetry_cell_setting triclinic
_symmetry_space_group_name_Hall '-P 1'
_symmetry_space_group_name_H-M 'P -1'
_atom_type_scat_source ' Cromer & Mann (1968);  Stewart, Davidson & Simpson (1965)'
_cell_angle_alpha 92.88(5)
_cell_angle_beta 100.55(8)
_cell_angle_gamma 90.78(8)
_cell_formula_units_Z 2
_cell_length_a 7.906(9)
_cell_length_b 12.076(8)
_cell_length_c 12.350(10)
_cell_measurement_reflns_used 122
_cell_measurement_temperature 293
_cell_measurement_theta_max 10
_cell_measurement_theta_min 5
_cell_volume 1157.4(18)
_diffrn_measurement_device 'automatisches Stoe-Vierkreis'
_diffrn_measurement_method \w
_diffrn_radiation_type MoK\a
_diffrn_radiation_wavelength 0.71069
_diffrn_reflns_av_R_equivalents 0.128
_diffrn_reflns_limit_h_max 10
_diffrn_reflns_limit_h_min 0
_diffrn_reflns_limit_k_max 15
_diffrn_reflns_limit_k_min -15
_diffrn_reflns_limit_l_max 15
_diffrn_reflns_limit_l_min -15
_diffrn_reflns_number 5371
_diffrn_reflns_theta_max 27
_diffrn_standards_decay_% -3
_diffrn_standards_interval_count 100
_diffrn_standards_number 3
_exptl_absorpt_coefficient_mu 0.89
_exptl_absorpt_correction_T_max 1.34
_exptl_absorpt_correction_T_min 0.35
_exptl_absorpt_correction_type empirical
_exptl_crystal_colour Farblos
_exptl_crystal_density_diffrn 1.575(4)
_exptl_crystal_description Prismenf\"ormig
_exptl_crystal_size_max 0.35
_exptl_crystal_size_mid 0.3
_exptl_crystal_size_min 0.22
_refine_diff_density_max 0.62
_refine_diff_density_min -0.71
_refine_ls_extinction_coef 1.9(2)
_refine_ls_extinction_method isotrop
_refine_ls_goodness_of_fit_obs 2.57
_refine_ls_hydrogen_treatment 'siehe text'
_refine_ls_number_parameters 249
_refine_ls_number_reflns 3741
_refine_ls_R_factor_obs 0.069
_refine_ls_shift/esd_max 0.23
_refine_ls_structure_factor_coef F
_refine_ls_weighting_scheme unit
_refine_ls_wR_factor_obs 0.061
_reflns_number_observed 2539
_reflns_number_total 4994
_reflns_observed_criterion I>3\s(I)
_cod_data_source_file sh1086sup1.cif
_cod_data_source_block sh1086a
_cod_original_cell_volume 1157(3)
_cod_original_formula_sum 'C10 H17 Cl4 N7 O1 P4 S1'
_cod_database_code 2019351

loop_
_space_group_symop_id
_space_group_symop_operation_xyz
1 x,y,z
2 -x,-y,-z

loop_
_atom_site_label
_atom_site_fract_x
_atom_site_fract_y
_atom_site_fract_z
_atom_site_U_iso_or_equiv
P(1) .2457(2) .57560(10) .31240(10) .0610(10)
P(2) .0693(2) .81800(10) .26290(10) .0600(10)
P(3) -.2065(2) .95930(10) .2501(2) .0680(10)
P(4) .1045(2) 1.03970(10) .2238(2) .0630(10)
S .1916(3) .4486(2) .3841(2) .097(2)
Cl(31) -.4219(2) .9507(2) .1383(2) .111(2)
Cl(32) -.2993(3) 1.0030(3) .3855(2) .120(2)
Cl(41) .1588(3) 1.0960(2) .0849(2) .112(2)
Cl(42) .2414(3) 1.1464(2) .3331(2) .119(2)
O .4242(5) .5691(3) .2662(3) .070(3)
N(1) .0920(6) .6088(4) .2104(4) .062(3)
N(2) .1035(6) .7186(4) .1743(4) .066(3)
N(3) .1402(6) .7631(4) .3801(4) .065(3)
N(4) .2866(6) .6977(4) .3796(4) .063(3)
N(5) -.1309(6) .8401(4) .2612(4) .066(4)
N(6) -.0945(6) 1.0551(4) .2242(5) .079(5)
N(7) .1744(6) .9206(4) .2378(4) .066(4)
C(1) .4746(8) .4670(5) .2210(6) .065(5)
C(2) .4030(10) .4308(6) .1166(7) .094(6)
C(3) .461(2) .3361(9) .0730(10) .114(10)
C(4) .5830(10) .2768(6) .1333(8) .098(7)
C(5) .6590(10) .3147(6) .2359(8) .096(7)
C(6) .6036(9) .4121(6) .2825(6) .081(5)
C(7) -.0680(10) .5508(7) .1696(8) .118(9)
C(8) .1720(10) .7319(6) .0758(6) .102(8)
C(9) .0420(10) .7465(6) .4694(6) .095(6)
C(10) .4450(9) .7385(6) .4465(6) .091(6)
H(2) .3082 .4724 .0732 93
H(3) .420(10) .322(7) .024(6) 100(4)
H(4) .6171 .2044 .1016 111
H(5) .7553 .2731 .2769 100
H(6) .6570 .4399 .3583 82
H(71) -.1284 .5801 .0984 116
H(72) -.0453 .4698 .1575 116
H(73) -.1443 .5590 .2262 116
H(81) .1313 .6684 .0217 114
H(82) .1308 .8027 .0422 114
H(83) .3001 .7334 .0936 114
H(91) .1205 .7558 .5433 100
H(92) -.0525 .8011 .4665 100
H(93) -.0065 .6700 .4582 100
H(101) .4612 .7050 .5198 86
H(102) .4450 .8185 .4574 86
H(103) .5437 .7180 .4091 86

loop_
_geom_angle_atom_site_label_1
_geom_angle_atom_site_label_2
_geom_angle_atom_site_label_3
_geom_angle
_geom_angle_publ_flag
P(1) N(1) N(2) 115.6(4) yes
P(1) N(1) C(7) 127.8(5) yes
C(7) N(1) N(2) 115.3(5) yes
P(2) N(2) N(1) 115.2(4) yes
P(2) N(2) C(8) 126.4(4) yes
C(8) N(2) N(1) 117.4(5) yes
S P(1) O 114.6(2) yes
N(1) P(1) O 108.1(3) yes
N(1) P(1) S 113.6(2) yes
N(1) P(1) N(4) 100.3(3) yes
N(2) P(2) N(5) 113.6(3) yes
N(3) P(2) N(5) 105.7(3) yes
N(5) P(2) N(7) 114.5(3) yes
N(6) P(4) N(7) 117.0(3) yes
P(3) N(6) P(4) 120.9(3) yes
P(2) N(3) N(4) 113.9(4) yes
P(2) N(3) C(9) 126.5(4) yes
C(9) N(3) N(4) 116.8(5) yes
P(1) N(4) N(3) 114.2(4) yes
P(1) N(4) C(10) 128.3(4) yes
C(10) N(4) N(3) 117.0(5) yes
P(1) O C(1) 120.0(4) yes
N(4) P(1) O 96.4(2) yes
N(4) P(1) S 121.6(2) yes
N(2) P(2) N(3) 101.5(2) yes
N(2) P(2) N(7) 105.5(3) yes
N(3) P(2) N(7) 115.6(3) yes
N(5) P(3) N(6) 119.8(3) yes
P(2) N(5) P(3) 121.8(3) yes
P(4) N(7) P(2) 125.3(3) yes
O C(1) C(6) 117.8(6) no
C(1) C(2) C(3) 118.8(8) no
C(2) C(3) H(3) 113(8) no
C(3) C(4) C(5) 120.3(8) no
C(1) C(6) C(5) 117.8(6) no
O C(1) C(2) 120.1(6) no
C(2) C(1) C(6) 121.9(6) no
C(2) C(3) C(4) 121.0(10) no
C(4) C(3) H(3) 126(8) no
C(4) C(5) C(6) 120.1(7) no

loop_
_geom_bond_atom_site_label_1
_geom_bond_atom_site_label_2
_geom_bond_distance
_geom_bond_publ_flag
P(1) S 1.890(3) yes
P(1) O 1.618(5) yes
P(1) N(1) 1.652(5) yes
P(1) N(4) 1.653(5) yes
P(3) Cl(31) 1.984(3) yes
P(3) Cl(32) 1.996(4) yes
P(3) N(5) 1.569(5) yes
P(3) N(6) 1.530(6) yes
N(1) N(2) 1.428(7) yes
O C(1) 1.420(7) yes
P(2) N(2) 1.642(5) yes
P(2) N(3) 1.630(5) yes
P(2) N(5) 1.605(5) yes
P(2) N(7) 1.558(5) yes
P(4) Cl(41) 1.992(4) yes
P(4) Cl(42) 1.976(3) yes
P(4) N(6) 1.588(6) yes
P(4) N(7) 1.554(5) yes
N(3) N(4) 1.412(7) yes
N(1) C(7) 1.432(9) no
N(2) C(8) 1.436(10) no
C(1) C(6) 1.357(9) no
C(3) C(4) 1.340(10) no
C(5) C(6) 1.390(10) no
N(3) C(9) 1.479(10) no
N(4) C(10) 1.434(8) no
C(1) C(2) 1.360(10) no
C(2) C(3) 1.360(10) no
C(4) C(5) 1.350(10) no
C(3) H(3) 0.65(7) no

loop_
_geom_torsion_atom_site_label_1
_geom_torsion_atom_site_label_2
_geom_torsion_atom_site_label_3
_geom_torsion_atom_site_label_4
_geom_torsion
_geom_torsion_publ_flag
P(1) N(1) N(2) P(2) -68.5(5) yes
N(1) N(2) P(2) N(3) 31.0(4) yes
N(2) N(1) P(1) N(4) 31.7(5) yes
C(7) N(1) N(2) C(8) -91.6(7) yes
P(2) N(3) N(4) P(1) -74.7(5) yes
N(2) P(2) N(3) N(4) 36.7(4) yes
N(1) P(1) N(4) N(3) 36.0(5) yes
C(9) N(3) N(4) C(10) -85.6(7) yes
C(7) N(1) N(2) P(2) 99.2(6) no
P(1) N(1) N(2) C(8) 100.7(6) no
C(9) N(3) N(4) P(1) 87.5(5) no
P(2) N(3) N(4) C(10) 112.3(5) no
P(2) N(5) P(3) N(6) 8.7(5) no
P(3) N(6) P(4) N(7) 6.7(6) no
P(4) N(7) P(2) N(5) 6.4(5) no
N(5) P(3) N(6) P(4) -8.1(6) no
N(6) P(4) N(7) P(2) -6.1(5) no
N(7) P(2) N(5) P(3) -7.5(5) no
